data_1562722
loop_
_publ_author_name
'Tang, Weiwei'
'Tang, Chunying'
'Wang, Fang'
'Chen, Ruihong'
'Zhang, Yong'
'Jia, Dingxian'

_publ_section_title
;
 Solvothermal syntheses, crystal structures, and properties of new
 mercury(II)--thioantimonates(III) and a mixed-valent
 thioantimonate(III,V)
;
_journal_name_full 'Journal of Solid State Chemistry'
_journal_page_first 287
_journal_page_last 294
_journal_paper_doi 10.1016/j.jssc.2012.12.035
_journal_volume 199
_journal_year 2013
_chemical_formula_moiety 'C8 H26 N6 Ni, Hg S5 Sb2'
_chemical_formula_sum 'C8 H26 Hg N6 Ni S5 Sb2'
_chemical_formula_weight 869.45
_space_group_IT_number 14
_space_group_name_Hall '-P 2ybc'
_space_group_name_H-M_alt 'P 1 21/c 1'
_symmetry_cell_setting monoclinic
_symmetry_Int_Tables_number 14
_symmetry_space_group_name_Hall '-P 2ybc'
_symmetry_space_group_name_H-M 'P 1 21/c 1'
_atom_sites_solution_hydrogens geom
_atom_sites_solution_primary direct
_atom_sites_solution_secondary difmap
_audit_creation_method SHELXL-97
_cell_angle_alpha 90.00
_cell_angle_beta 114.015(2)
_cell_angle_gamma 90.00
_cell_formula_units_Z 4
_cell_length_a 10.5862(11)
_cell_length_b 20.6190(18)
_cell_length_c 10.7610(11)
_cell_measurement_reflns_used 9390
_cell_measurement_temperature 223(2)
_cell_measurement_theta_max 27.5
_cell_measurement_theta_min 3.0
_cell_volume 2145.6(4)
_computing_cell_refinement CrystalClear
_computing_data_collection CrystalClear
_computing_data_reduction CrystalStructure
_computing_structure_refinement 'SHELXL-97 (Sheldrick, 1997)'
_computing_structure_solution 'SHELXS-97 (Sheldrick, 1990)'
_diffrn_ambient_temperature 223(2)
_diffrn_detector_area_resol_mean 14.63
_diffrn_measured_fraction_theta_full 0.996
_diffrn_measured_fraction_theta_max 0.996
_diffrn_measurement_device_type 'Rigaku Saturn'
_diffrn_measurement_method \w
_diffrn_radiation_monochromator graphite
_diffrn_radiation_source 'fine-focus sealed tube'
_diffrn_radiation_type MoK\a
_diffrn_radiation_wavelength 0.71073
_diffrn_reflns_av_R_equivalents 0.0421
_diffrn_reflns_av_sigmaI/netI 0.0506
_diffrn_reflns_limit_h_max 12
_diffrn_reflns_limit_h_min -11
_diffrn_reflns_limit_k_max 22
_diffrn_reflns_limit_k_min -24
_diffrn_reflns_limit_l_max 11
_diffrn_reflns_limit_l_min -12
_diffrn_reflns_number 10704
_diffrn_reflns_theta_full 25.35
_diffrn_reflns_theta_max 25.35
_diffrn_reflns_theta_min 3.01
_exptl_absorpt_coefficient_mu 10.980
_exptl_absorpt_correction_T_max 0.3525
_exptl_absorpt_correction_T_min 0.0730
_exptl_absorpt_correction_type multi-scan
_exptl_absorpt_process_details 'Jacobson, R. (1998) Private communication'
_exptl_crystal_colour orang
_exptl_crystal_density_diffrn 2.692
_exptl_crystal_density_method 'not measured'
_exptl_crystal_description prism
_exptl_crystal_F_000 1624
_exptl_crystal_size_max 0.50
_exptl_crystal_size_mid 0.15
_exptl_crystal_size_min 0.12
_refine_diff_density_max 0.894
_refine_diff_density_min -1.298
_refine_diff_density_rms 0.215
_refine_ls_extinction_method none
_refine_ls_goodness_of_fit_ref 1.105
_refine_ls_hydrogen_treatment constr
_refine_ls_matrix_type full
_refine_ls_number_parameters 209
_refine_ls_number_reflns 3911
_refine_ls_number_restraints 3
_refine_ls_restrained_S_all 1.107
_refine_ls_R_factor_all 0.0436
_refine_ls_R_factor_gt 0.0355
_refine_ls_shift/su_max 0.001
_refine_ls_shift/su_mean 0.000
_refine_ls_structure_factor_coef Fsqd
_refine_ls_weighting_details 'calc w=1/[\s^2^(Fo^2^)+(0.0291P)^2^+1.1724P] where P=(Fo^2^+2Fc^2^)/3'
_refine_ls_weighting_scheme calc
_refine_ls_wR_factor_gt 0.0735
_refine_ls_wR_factor_ref 0.0795
_reflns_number_gt 3455
_reflns_number_total 3911
_reflns_threshold_expression >2sigma(I)
_cod_data_source_file JSSC-2013-199-287.cif
_cod_data_source_block complex_2
_cod_original_sg_symbol_H-M 'P 21/c'
_cod_database_code 1562722

loop_
_symmetry_equiv_pos_as_xyz
'x, y, z'
'-x, y+1/2, -z+1/2'
'-x, -y, -z'
'x, -y-1/2, z-1/2'

loop_
_atom_site_label
_atom_site_type_symbol
_atom_site_fract_x
_atom_site_fract_y
_atom_site_fract_z
_atom_site_U_iso_or_equiv
_atom_site_adp_type
_atom_site_occupancy
_atom_site_symmetry_multiplicity
_atom_site_calc_flag
_atom_site_refinement_flags
_atom_site_disorder_assembly
_atom_site_disorder_group
Sb1 Sb 0.24455(5) 0.33676(2) 0.14200(5) 0.01952(14) Uani 1 1 d . . .
Sb2 Sb 0.33164(6) 0.16393(2) 0.35916(5) 0.02049(14) Uani 1 1 d . . .
Hg1 Hg 0.25759(4) 0.318809(14) 0.49719(3) 0.02540(11) Uani 1 1 d . . .
S1 S 0.3108(2) 0.42048(9) 0.0146(2) 0.0269(5) Uani 1 1 d . . .
S2 S 0.3397(2) 0.39477(9) 0.35491(18) 0.0208(4) Uani 1 1 d . . .
S3 S 0.4347(2) 0.26342(9) 0.1735(2) 0.0246(4) Uani 1 1 d . . .
S4 S 0.2178(2) 0.39997(9) 0.65097(19) 0.0226(4) Uani 1 1 d . . .
S5 S 0.1297(2) 0.23085(9) 0.32675(19) 0.0228(4) Uani 1 1 d . . .
Ni1 Ni 0.75034(10) 0.40153(5) 0.56969(10) 0.0217(2) Uani 1 1 d . . .
N1 N 0.6425(7) 0.3116(3) 0.5238(7) 0.0257(15) Uani 1 1 d . . .
H1A H 0.5982 0.3048 0.5795 0.031 Uiso 1 1 calc R . .
H1B H 0.5792 0.3109 0.4359 0.031 Uiso 1 1 calc R . .
N2 N 0.8791(7) 0.3484(3) 0.4952(7) 0.0289(16) Uani 1 1 d . . .
H2 H 0.9689 0.3502 0.5591 0.035 Uiso 1 1 calc R . .
N3 N 0.6620(7) 0.4353(3) 0.3656(6) 0.0261(15) Uani 1 1 d . . .
H3A H 0.5689 0.4292 0.3297 0.031 Uiso 1 1 calc R . .
H3B H 0.6786 0.4785 0.3636 0.031 Uiso 1 1 calc R . .
N4 N 0.8874(8) 0.4818(3) 0.6311(7) 0.0372(18) Uani 1 1 d D . .
H4A H 0.9516 0.4778 0.5955 0.045 Uiso 1 1 calc R . .
H4B H 0.8391 0.5190 0.5981 0.045 Uiso 1 1 calc R . .
N5 N 0.8473(7) 0.3818(4) 0.7818(7) 0.0361(18) Uani 1 1 d D . .
H5 H 0.8910 0.3423 0.7927 0.043 Uiso 1 1 calc R . .
N6 N 0.6056(7) 0.4430(3) 0.6346(6) 0.0260(15) Uani 1 1 d . . .
H6A H 0.6054 0.4867 0.6235 0.031 Uiso 1 1 calc R . .
H6B H 0.5199 0.4280 0.5806 0.031 Uiso 1 1 calc R . .
C1 C 0.7489(9) 0.2621(4) 0.5462(8) 0.0258(19) Uani 1 1 d . . .
H1C H 0.7050 0.2200 0.5138 0.031 Uiso 1 1 calc R . .
H1D H 0.8071 0.2584 0.6438 0.031 Uiso 1 1 calc R . .
C2 C 0.8363(10) 0.2800(4) 0.4720(9) 0.036(2) Uani 1 1 d . . .
H2A H 0.9185 0.2523 0.5029 0.043 Uiso 1 1 calc R . .
H2B H 0.7839 0.2726 0.3744 0.043 Uiso 1 1 calc R . .
C3 C 0.8703(9) 0.3827(4) 0.3725(8) 0.030(2) Uani 1 1 d . . .
H3C H 0.9077 0.3551 0.3213 0.036 Uiso 1 1 calc R . .
H3D H 0.9261 0.4223 0.3985 0.036 Uiso 1 1 calc R . .
C4 C 0.7226(9) 0.3998(4) 0.2840(8) 0.034(2) Uani 1 1 d . . .
H4C H 0.7191 0.4268 0.2077 0.041 Uiso 1 1 calc R . .
H4D H 0.6693 0.3602 0.2469 0.041 Uiso 1 1 calc R . .
C5 C 0.9554(14) 0.4859(4) 0.7752(10) 0.046(5) Uani 1 1 d D . .
H5A H 0.9157 0.5225 0.8051 0.054 Uiso 1 1 calc R . .
H5B H 1.0529 0.4961 0.7989 0.054 Uiso 1 1 calc R . .
C6 C 0.9500(13) 0.4293(7) 0.8527(11) 0.048(5) Uani 1 1 d D . .
H6C H 1.0408 0.4082 0.8871 0.069 Uiso 1 1 calc R . .
H6D H 0.9341 0.4440 0.9318 0.069 Uiso 1 1 calc R . .
C7 C 0.7376(10) 0.3754(4) 0.8312(9) 0.042(2) Uani 1 1 d . . .
H7A H 0.7785 0.3766 0.9309 0.050 Uiso 1 1 calc R . .
H7B H 0.6915 0.3334 0.8025 0.050 Uiso 1 1 calc R . .
C8 C 0.6330(9) 0.4289(5) 0.7771(9) 0.040(2) Uani 1 1 d . . .
H8A H 0.5467 0.4161 0.7836 0.048 Uiso 1 1 calc R . .
H8B H 0.6677 0.4681 0.8321 0.048 Uiso 1 1 calc R . .

loop_
_atom_site_aniso_label
_atom_site_aniso_U_11
_atom_site_aniso_U_22
_atom_site_aniso_U_33
_atom_site_aniso_U_23
_atom_site_aniso_U_13
_atom_site_aniso_U_12
Sb1 0.0201(3) 0.0193(3) 0.0175(3) -0.0007(2) 0.0060(2) -0.0002(2)
Sb2 0.0223(3) 0.0206(3) 0.0180(3) -0.0001(2) 0.0077(2) -0.0005(2)
Hg1 0.0363(2) 0.01904(18) 0.02157(17) 0.00072(12) 0.01248(15) 0.00054(13)
S1 0.0393(13) 0.0188(10) 0.0241(11) 0.0006(8) 0.0145(10) -0.0024(9)
S2 0.0269(12) 0.0188(9) 0.0176(10) -0.0038(7) 0.0097(9) -0.0045(8)
S3 0.0227(11) 0.0224(10) 0.0254(11) -0.0033(8) 0.0064(9) -0.0002(9)
S4 0.0300(12) 0.0182(10) 0.0194(10) -0.0010(8) 0.0097(9) 0.0020(8)
S5 0.0257(12) 0.0179(9) 0.0202(10) -0.0011(8) 0.0048(9) -0.0012(8)
Ni1 0.0203(6) 0.0211(5) 0.0211(5) -0.0006(4) 0.0057(5) -0.0016(4)
N1 0.025(4) 0.023(3) 0.032(4) -0.009(3) 0.014(3) -0.005(3)
N2 0.022(4) 0.033(4) 0.033(4) 0.001(3) 0.012(3) -0.001(3)
N3 0.017(4) 0.028(4) 0.031(4) -0.001(3) 0.008(3) -0.007(3)
N4 0.033(5) 0.043(4) 0.039(4) -0.014(4) 0.018(4) -0.013(4)
N5 0.032(5) 0.049(5) 0.025(4) -0.003(3) 0.009(4) 0.015(4)
N6 0.021(4) 0.015(3) 0.033(4) -0.001(3) 0.002(3) 0.001(3)
C1 0.035(5) 0.018(4) 0.025(4) -0.005(3) 0.013(4) 0.007(4)
C2 0.031(5) 0.030(5) 0.049(6) -0.008(4) 0.019(5) 0.002(4)
C3 0.039(6) 0.033(5) 0.023(4) -0.011(4) 0.017(4) -0.015(4)
C4 0.041(6) 0.036(5) 0.026(5) 0.008(4) 0.014(4) -0.006(4)
C5 0.041(11) 0.035(5) 0.037(7) -0.006(5) -0.019(7) 0.003(6)
C6 0.043(9) 0.047(14) 0.034(7) -0.018(8) 0.002(6) -0.004(9)
C7 0.045(7) 0.040(6) 0.033(5) 0.003(4) 0.008(5) -0.005(5)
C8 0.030(6) 0.057(6) 0.032(5) -0.007(4) 0.011(4) 0.013(5)

loop_
_atom_type_symbol
_atom_type_description
_atom_type_scat_dispersion_real
_atom_type_scat_dispersion_imag
_atom_type_scat_source
C C 0.0033 0.0016 'International Tables Vol C Tables 4.2.6.8 and 6.1.1.4'
H H 0.0000 0.0000 'International Tables Vol C Tables 4.2.6.8 and 6.1.1.4'
N N 0.0061 0.0033 'International Tables Vol C Tables 4.2.6.8 and 6.1.1.4'
S S 0.1246 0.1234 'International Tables Vol C Tables 4.2.6.8 and 6.1.1.4'
Sb Sb -0.5866 1.5461 'International Tables Vol C Tables 4.2.6.8 and 6.1.1.4'
Ni Ni 0.3393 1.1124 'International Tables Vol C Tables 4.2.6.8 and 6.1.1.4'
Hg Hg -2.3894 9.2266 'International Tables Vol C Tables 4.2.6.8 and 6.1.1.4'

loop_
_geom_angle_atom_site_label_1
_geom_angle_atom_site_label_2
_geom_angle_atom_site_label_3
_geom_angle
_geom_angle_site_symmetry_1
_geom_angle_site_symmetry_3
S2 Sb1 S3 100.04(7) . .
S2 Sb1 S1 94.43(7) . .
S3 Sb1 S1 96.07(7) . .
S5 Sb2 S4 95.55(7) . 4_565
S5 Sb2 S1 100.30(7) . 4_566
S4 Sb2 S1 95.37(7) 4_565 4_566
S4 Hg1 S5 140.27(7) . .
S4 Hg1 S2 100.05(6) . .
S5 Hg1 S2 102.38(6) . .
S4 Hg1 S3 102.33(6) . 4_566
S5 Hg1 S3 94.22(6) . 4_566
S2 Hg1 S3 120.01(7) . 4_566
Sb1 S1 Sb2 90.41(6) . 4_565
Sb1 S2 Hg1 98.72(7) . .
Sb1 S3 Hg1 89.63(7) . 4_565
Sb2 S4 Hg1 95.30(7) 4_566 .
Sb2 S5 Hg1 96.97(7) . .
N6 Ni1 N4 94.4(3) . .
N6 Ni1 N3 97.8(2) . .
N4 Ni1 N3 91.3(3) . .
N6 Ni1 N5 79.6(3) . .
N4 Ni1 N5 81.1(3) . .
N3 Ni1 N5 171.7(3) . .
N6 Ni1 N1 92.1(2) . .
N4 Ni1 N1 170.6(3) . .
N3 Ni1 N1 94.4(3) . .
N5 Ni1 N1 93.5(3) . .
N6 Ni1 N2 172.3(3) . .
N4 Ni1 N2 93.3(3) . .
N3 Ni1 N2 82.0(2) . .
N5 Ni1 N2 101.6(3) . .
N1 Ni1 N2 80.2(2) . .
C1 N1 Ni1 105.4(5) . .
C1 N1 H1A 110.7 . .
Ni1 N1 H1A 110.7 . .
C1 N1 H1B 110.7 . .
Ni1 N1 H1B 110.7 . .
H1A N1 H1B 108.8 . .
C3 N2 C2 114.0(6) . .
C3 N2 Ni1 105.9(5) . .
C2 N2 Ni1 110.7(5) . .
C3 N2 H2 108.7 . .
C2 N2 H2 108.7 . .
Ni1 N2 H2 108.7 . .
C4 N3 Ni1 109.7(5) . .
C4 N3 H3A 109.7 . .
Ni1 N3 H3A 109.7 . .
C4 N3 H3B 109.7 . .
Ni1 N3 H3B 109.7 . .
H3A N3 H3B 108.2 . .
C5 N4 Ni1 111.4(6) . .
C5 N4 H4A 109.4 . .
Ni1 N4 H4A 109.4 . .
C5 N4 H4B 109.4 . .
Ni1 N4 H4B 109.4 . .
H4A N4 H4B 108.0 . .
C6 N5 C7 114.2(8) . .
C6 N5 Ni1 111.8(6) . .
C7 N5 Ni1 107.4(5) . .
C6 N5 H5 107.7 . .
C7 N5 H5 107.7 . .
Ni1 N5 H5 107.7 . .
C8 N6 Ni1 113.9(5) . .
C8 N6 H6A 108.8 . .
Ni1 N6 H6A 108.8 . .
C8 N6 H6B 108.8 . .
Ni1 N6 H6B 108.8 . .
H6A N6 H6B 107.7 . .
N1 C1 C2 109.9(6) . .
N1 C1 H1C 109.7 . .
C2 C1 H1C 109.7 . .
N1 C1 H1D 109.7 . .
C2 C1 H1D 109.7 . .
H1C C1 H1D 108.2 . .
N2 C2 C1 111.2(6) . .
N2 C2 H2A 109.4 . .
C1 C2 H2A 109.4 . .
N2 C2 H2B 109.4 . .
C1 C2 H2B 109.4 . .
H2A C2 H2B 108.0 . .
N2 C3 C4 110.6(6) . .
N2 C3 H3C 109.5 . .
C4 C3 H3C 109.5 . .
N2 C3 H3D 109.5 . .
C4 C3 H3D 109.5 . .
H3C C3 H3D 108.1 . .
N3 C4 C3 109.4(7) . .
N3 C4 H4C 109.8 . .
C3 C4 H4C 109.8 . .
N3 C4 H4D 109.8 . .
C3 C4 H4D 109.8 . .
H4C C4 H4D 108.2 . .
N4 C5 C6 117.4(8) . .
N4 C5 H5A 108.0 . .
C6 C5 H5A 108.0 . .
N4 C5 H5B 108.0 . .
C6 C5 H5B 108.0 . .
H5A C5 H5B 107.2 . .
N5 C6 C5 116.3(9) . .
N5 C6 H6C 108.2 . .
C5 C6 H6C 108.2 . .
N5 C6 H6D 108.2 . .
C5 C6 H6D 108.2 . .
H6C C6 H6D 107.4 . .
N5 C7 C8 111.1(7) . .
N5 C7 H7A 109.4 . .
C8 C7 H7A 109.4 . .
N5 C7 H7B 109.4 . .
C8 C7 H7B 109.4 . .
H7A C7 H7B 108.0 . .
N6 C8 C7 110.5(7) . .
N6 C8 H8A 109.6 . .
C7 C8 H8A 109.6 . .
N6 C8 H8B 109.6 . .
C7 C8 H8B 109.6 . .
H8A C8 H8B 108.1 . .

loop_
_geom_bond_atom_site_label_1
_geom_bond_atom_site_label_2
_geom_bond_distance
_geom_bond_site_symmetry_2
Sb1 S2 2.4117(18) .
Sb1 S3 2.429(2) .
Sb1 S1 2.476(2) .
Sb2 S5 2.447(2) .
Sb2 S4 2.4515(19) 4_565
Sb2 S1 2.486(2) 4_566
Hg1 S4 2.5066(18) .
Hg1 S5 2.5426(19) .
Hg1 S2 2.5762(18) .
Hg1 S3 2.663(2) 4_566
S1 Sb2 2.486(2) 4_565
S3 Hg1 2.663(2) 4_565
S4 Sb2 2.4515(19) 4_566
Ni1 N6 2.106(6) .
Ni1 N4 2.122(7) .
Ni1 N3 2.124(6) .
Ni1 N5 2.127(7) .
Ni1 N1 2.128(6) .
Ni1 N2 2.143(7) .
N1 C1 1.465(9) .
N1 H1A 0.9100 .
N1 H1B 0.9100 .
N2 C3 1.467(9) .
N2 C2 1.470(10) .
N2 H2 0.9200 .
N3 C4 1.475(10) .
N3 H3A 0.9100 .
N3 H3B 0.9100 .
N4 C5 1.422(10) .
N4 H4A 0.9100 .
N4 H4B 0.9100 .
N5 C6 1.431(11) .
N5 C7 1.467(11) .
N5 H5 0.9200 .
N6 C8 1.469(10) .
N6 H6A 0.9100 .
N6 H6B 0.9100 .
C1 C2 1.493(11) .
C1 H1C 0.9800 .
C1 H1D 0.9800 .
C2 H2A 0.9800 .
C2 H2B 0.9800 .
C3 C4 1.506(12) .
C3 H3C 0.9800 .
C3 H3D 0.9800 .
C4 H4C 0.9800 .
C4 H4D 0.9800 .
C5 C6 1.448(12) .
C5 H5A 0.9800 .
C5 H5B 0.9800 .
C6 H6C 0.9800 .
C6 H6D 0.9800 .
C7 C8 1.504(12) .
C7 H7A 0.9800 .
C7 H7B 0.9800 .
C8 H8A 0.9800 .
C8 H8B 0.9800 .

loop_
_geom_hbond_atom_site_label_D
_geom_hbond_atom_site_label_H
_geom_hbond_atom_site_label_A
_geom_hbond_distance_DH
_geom_hbond_distance_HA
_geom_hbond_distance_DA
_geom_hbond_angle_DHA
_geom_hbond_site_symmetry_A
N1 H1A S3 0.91 2.72 3.565(7) 154.1 4_566
N1 H1B S3 0.91 2.79 3.645(7) 158.0 .
N2 H2 S4 0.92 2.62 3.450(7) 150.9 1_655
N3 H3A S2 0.91 2.65 3.470(7) 151.0 .
N3 H3B S4 0.91 2.76 3.656(7) 166.7 3_666
N4 H4B S2 0.91 2.79 3.546(8) 141.4 3_666
N5 H5 S5 0.92 2.84 3.659(7) 149.6 4_666
N6 H6A S2 0.91 2.50 3.389(6) 165.6 3_666
N6 H6B S2 0.91 2.50 3.328(7) 152.0 .

loop_
_geom_torsion_atom_site_label_1
_geom_torsion_atom_site_label_2
_geom_torsion_atom_site_label_3
_geom_torsion_atom_site_label_4
_geom_torsion
_geom_torsion_site_symmetry_1
_geom_torsion_site_symmetry_2
_geom_torsion_site_symmetry_3
_geom_torsion_site_symmetry_4
S2 Sb1 S1 Sb2 150.65(7) . . . 4_565
S3 Sb1 S1 Sb2 50.04(7) . . . 4_565
S3 Sb1 S2 Hg1 -88.43(7) . . . .
S1 Sb1 S2 Hg1 174.59(7) . . . .
S4 Hg1 S2 Sb1 -146.80(7) . . . .
S5 Hg1 S2 Sb1 0.20(8) . . . .
S3 Hg1 S2 Sb1 102.54(8) 4_566 . . .
S2 Sb1 S3 Hg1 155.25(6) . . . 4_565
S1 Sb1 S3 Hg1 -109.15(6) . . . 4_565
S5 Hg1 S4 Sb2 101.26(10) . . . 4_566
S2 Hg1 S4 Sb2 -135.10(7) . . . 4_566
S3 Hg1 S4 Sb2 -11.14(8) 4_566 . . 4_566
S4 Sb2 S5 Hg1 -164.11(6) 4_565 . . .
S1 Sb2 S5 Hg1 99.39(7) 4_566 . . .
S4 Hg1 S5 Sb2 -152.10(7) . . . .
S2 Hg1 S5 Sb2 84.97(7) . . . .
S3 Hg1 S5 Sb2 -37.02(7) 4_566 . . .
N6 Ni1 N1 C1 -149.7(5) . . . .
N4 Ni1 N1 C1 -15.6(18) . . . .
N3 Ni1 N1 C1 112.2(5) . . . .
N5 Ni1 N1 C1 -70.0(5) . . . .
N2 Ni1 N1 C1 31.2(5) . . . .
N6 Ni1 N2 C3 109.8(18) . . . .
N4 Ni1 N2 C3 -70.1(5) . . . .
N3 Ni1 N2 C3 20.8(5) . . . .
N5 Ni1 N2 C3 -151.7(5) . . . .
N1 Ni1 N2 C3 116.7(5) . . . .
N6 Ni1 N2 C2 -14(2) . . . .
N4 Ni1 N2 C2 165.8(6) . . . .
N3 Ni1 N2 C2 -103.3(6) . . . .
N5 Ni1 N2 C2 84.3(6) . . . .
N1 Ni1 N2 C2 -7.4(5) . . . .
N6 Ni1 N3 C4 -165.7(5) . . . .
N4 Ni1 N3 C4 99.6(5) . . . .
N5 Ni1 N3 C4 122.6(17) . . . .
N1 Ni1 N3 C4 -73.0(5) . . . .
N2 Ni1 N3 C4 6.5(5) . . . .
N6 Ni1 N4 C5 71.2(8) . . . .
N3 Ni1 N4 C5 169.1(8) . . . .
N5 Ni1 N4 C5 -7.6(7) . . . .
N1 Ni1 N4 C5 -62.9(18) . . . .
N2 Ni1 N4 C5 -108.8(8) . . . .
N6 Ni1 N5 C6 -96.9(8) . . . .
N4 Ni1 N5 C6 -0.6(8) . . . .
N3 Ni1 N5 C6 -24(2) . . . .
N1 Ni1 N5 C6 171.6(8) . . . .
N2 Ni1 N5 C6 90.9(8) . . . .
N6 Ni1 N5 C7 29.1(6) . . . .
N4 Ni1 N5 C7 125.4(6) . . . .
N3 Ni1 N5 C7 102.1(18) . . . .
N1 Ni1 N5 C7 -62.4(6) . . . .
N2 Ni1 N5 C7 -143.1(6) . . . .
N4 Ni1 N6 C8 -88.6(6) . . . .
N3 Ni1 N6 C8 179.4(6) . . . .
N5 Ni1 N6 C8 -8.6(6) . . . .
N1 Ni1 N6 C8 84.6(6) . . . .
N2 Ni1 N6 C8 91(2) . . . .
Ni1 N1 C1 C2 -50.8(7) . . . .
C3 N2 C2 C1 -137.5(7) . . . .
Ni1 N2 C2 C1 -18.2(9) . . . .
N1 C1 C2 N2 46.8(9) . . . .
C2 N2 C3 C4 76.9(8) . . . .
Ni1 N2 C3 C4 -45.1(7) . . . .
Ni1 N3 C4 C3 -32.4(7) . . . .
N2 C3 C4 N3 53.2(8) . . . .
Ni1 N4 C5 C6 15.1(16) . . . .
C7 N5 C6 C5 -113.2(12) . . . .
Ni1 N5 C6 C5 9.0(16) . . . .
N4 C5 C6 N5 -16(2) . . . .
C6 N5 C7 C8 78.9(11) . . . .
Ni1 N5 C7 C8 -45.7(8) . . . .
Ni1 N6 C8 C7 -13.6(9) . . . .
N5 C7 C8 N6 39.5(10) . . . .
